data_7031264
loop_
_publ_author_name
'Balakrishna, Maravanji S.'
'Suresh, Devarajan'
'Ananthnag, Guddekoppa S.'
'Mague, Joel T.'

_publ_section_title
;
 Quaternization and oxidation reactions of cyclodiphosphazane derivatives
 and their copper(i) and gold(i) complexes.
;
_journal_issue 23
_journal_name_full 'Dalton transactions (Cambridge, England : 2003)'
_journal_page_first 8835
_journal_page_last 8848
_journal_paper_doi 10.1039/c4dt00801d
_journal_volume 43
_journal_year 2014
_chemical_formula_moiety 'C34 H82 Cu2 I3 N8 P4, C2 H3 N, I'
_chemical_formula_sum 'C36 H85 Cu2 I4 N9 P4'
_chemical_formula_weight 1402.68
_chemical_name_systematic
;
\m-Triiodobis(1,3-di(<i>tert</i>-butyl)-2,4-bis(<i>tert</i>-
butylamino)-2-methyl-[1,3,2,4]diazadiphosphetidin-
2-ium)-\k-P dicopper(I) iodide acetonitrile solvate 
;
_space_group_crystal_system monoclinic
_space_group_IT_number 14
_space_group_name_Hall '-P 2ybc'
_space_group_name_H-M_alt 'P 1 21/c 1'
_symmetry_space_group_name_Hall '-P 2ybc'
_symmetry_space_group_name_H-M 'P 1 21/c 1'
_atom_sites_solution_hydrogens mixed
_atom_sites_solution_primary direct
_atom_sites_solution_secondary difmap
_audit_creation_method SHELXL-2013
_cell_angle_alpha 90
_cell_angle_beta 95.847(1)
_cell_angle_gamma 90
_cell_formula_units_Z 4
_cell_length_a 10.3950(7)
_cell_length_b 29.9149(18)
_cell_length_c 17.8929(11)
_cell_measurement_reflns_used 4622
_cell_measurement_temperature 100(2)
_cell_measurement_theta_max 26.74
_cell_measurement_theta_min 2.39
_cell_volume 5535.1(6)
_computing_cell_refinement 'Bruker <i>SMART</i> (Bruker, 2000)'
_computing_data_collection 'Bruker <i>SMART</i> (Bruker, 2000)'
_computing_data_reduction 'Bruker </i>SAINT</i> (Bruker, 2004)'
_computing_molecular_graphics '<i>DIAMOND</i> (Brandenburg & Putz, 2012)'
_computing_publication_material 'Bruker <i>SHELXTL</i> (Bruker, 2000a)'
_computing_structure_refinement '<i>SHELXL-2013</i> (Sheldrick, 2013)'
_computing_structure_solution '<i>SHELXS-97</i> (Sheldrick, 2008)'
_diffrn_ambient_temperature 100(2)
_diffrn_measured_fraction_theta_full 0.998
_diffrn_measured_fraction_theta_max 0.998
_diffrn_measurement_device_type 'Bruker-AXS Smart APEX CCD area detector'
_diffrn_measurement_method 'phi and omega scans'
_diffrn_radiation_monochromator graphite
_diffrn_radiation_source 'fine-focus sealed tube'
_diffrn_radiation_type MoK\a
_diffrn_radiation_wavelength 0.71073
_diffrn_reflns_av_R_equivalents 0.0959
_diffrn_reflns_av_unetI/netI 0.0620
_diffrn_reflns_Laue_measured_fraction_full 0.998
_diffrn_reflns_Laue_measured_fraction_max 0.998
_diffrn_reflns_limit_h_max 13
_diffrn_reflns_limit_h_min -13
_diffrn_reflns_limit_k_max 37
_diffrn_reflns_limit_k_min 0
_diffrn_reflns_limit_l_max 22
_diffrn_reflns_limit_l_min 0
_diffrn_reflns_number 30384
_diffrn_reflns_point_group_measured_fraction_full 0.998
_diffrn_reflns_point_group_measured_fraction_max 0.998
_diffrn_reflns_theta_full 26.750
_diffrn_reflns_theta_max 26.752
_diffrn_reflns_theta_min 2.084
_exptl_absorpt_coefficient_mu 3.148
_exptl_absorpt_correction_T_max 0.84
_exptl_absorpt_correction_T_min 0.68
_exptl_absorpt_correction_type multi-scan
_exptl_absorpt_process_details 'TWINABS (Sheldrick, 2005a)'
_exptl_crystal_colour colourless
_exptl_crystal_density_diffrn 1.683
_exptl_crystal_density_method 'not measured'
_exptl_crystal_description plate
_exptl_crystal_F_000 2776
_exptl_crystal_size_max 0.201
_exptl_crystal_size_mid 0.146
_exptl_crystal_size_min 0.058
_exptl_transmission_factor_max 0.838
_exptl_transmission_factor_min 0.684
_refine_diff_density_max 1.969
_refine_diff_density_min -0.859
_refine_diff_density_rms 0.129
_refine_ls_extinction_method none
_refine_ls_goodness_of_fit_ref 0.950
_refine_ls_hydrogen_treatment constr
_refine_ls_matrix_type full
_refine_ls_number_parameters 538
_refine_ls_number_reflns 26164
_refine_ls_number_restraints 60
_refine_ls_restrained_S_all 0.956
_refine_ls_R_factor_all 0.0591
_refine_ls_R_factor_gt 0.0362
_refine_ls_shift/su_max 0.001
_refine_ls_shift/su_mean 0.000
_refine_ls_structure_factor_coef Fsqd
_refine_ls_weighting_details 'w=1/[\s^2^(Fo^2^)+(0.0311P)^2^] where P=(Fo^2^+2Fc^2^)/3'
_refine_ls_weighting_scheme calc
_refine_ls_wR_factor_gt 0.0703
_refine_ls_wR_factor_ref 0.0768
_reflns_Friedel_coverage 0.000
_reflns_number_gt 19149
_reflns_number_total 26164
_reflns_threshold_expression 'I > 2\s(I)'
_cod_data_source_file c4dt00801d2.cif
_cod_data_source_block msb328
_cod_database_code 7031264
_shelx_space_group_comment
;
The symmetry employed for this shelxl refinement is uniquely defined
by the following loop, which should always be used as a source of
symmetry information in preference to the above space-group names.
They are only intended as comments.
;
_shelx_estimated_absorpt_t_min 0.570
_shelx_estimated_absorpt_t_max 0.838
_shelxl_version_number 2013-3

loop_
_space_group_symop_operation_xyz
'x, y, z'
'-x, y+1/2, -z+1/2'
'-x, -y, -z'
'x, -y-1/2, z-1/2'

loop_
_atom_site_label
_atom_site_type_symbol
_atom_site_fract_x
_atom_site_fract_y
_atom_site_fract_z
_atom_site_U_iso_or_equiv
_atom_site_adp_type
_atom_site_occupancy
_atom_site_site_symmetry_order
_atom_site_calc_flag
_atom_site_refinement_flags_posn
_atom_site_refinement_flags_adp
_atom_site_refinement_flags_occupancy
_atom_site_disorder_assembly
_atom_site_disorder_group
I1 I -0.12311(3) 0.03797(2) 0.31418(2) 0.01822(8) Uani 1 1 d . . . . .
I2 I -0.04522(3) 0.03982(2) 0.09410(2) 0.02161(8) Uani 1 1 d . . . . .
I3 I 0.24272(3) 0.08193(2) 0.25427(2) 0.02331(9) Uani 1 1 d . . . . .
I4 I 0.71177(3) 0.30270(2) 0.15849(2) 0.02459(9) Uani 1 1 d . . . . .
Cu1 Cu 0.06939(6) 0.01346(2) 0.22943(3) 0.01899(14) Uani 1 1 d . . . . .
Cu2 Cu -0.01887(6) 0.09294(2) 0.21246(3) 0.01929(14) Uani 1 1 d . . . . .
P1 P 0.17899(12) -0.04856(4) 0.25921(7) 0.0139(3) Uani 1 1 d . . . . .
P2 P 0.40601(12) -0.05241(4) 0.32737(7) 0.0151(3) Uani 1 1 d . . . . .
P3 P -0.11196(11) 0.15871(4) 0.22043(7) 0.0131(3) Uani 1 1 d . . . . .
P4 P -0.30427(12) 0.17462(4) 0.29327(7) 0.0159(3) Uani 1 1 d . . . . .
N1 N 0.2560(3) -0.05271(11) 0.3501(2) 0.0125(8) Uani 1 1 d . . . . .
N2 N 0.3409(3) -0.04959(11) 0.2402(2) 0.0142(8) Uani 1 1 d . . . . .
N3 N 0.4875(3) -0.09701(12) 0.3511(2) 0.0163(9) Uani 1 1 d . . . . .
H3N H 0.4375 -0.1220 0.3464 0.020 Uiso 1 1 d R U . . .
N4 N 0.1197(4) -0.09858(11) 0.2413(2) 0.0163(9) Uani 1 1 d . . . . .
H4N H 0.1747 -0.1199 0.2622 0.020 Uiso 1 1 d R U . . .
N5 N -0.1459(4) 0.17447(12) 0.3102(2) 0.0155(9) Uani 1 1 d . . . . .
N6 N -0.2802(3) 0.16207(11) 0.2063(2) 0.0139(8) Uani 1 1 d . . . . .
N7 N -0.0609(3) 0.20314(12) 0.1787(2) 0.0155(9) Uani 1 1 d . . . . .
H7N H -0.1095 0.2283 0.1811 0.019 Uiso 1 1 d R U . . .
N8 N -0.3785(4) 0.22130(12) 0.3028(2) 0.0180(9) Uani 1 1 d . . . . .
H8N H -0.3547 0.2400 0.2665 0.022 Uiso 1 1 d R U . . .
C1 C 0.2034(4) -0.04717(15) 0.4240(3) 0.0175(11) Uani 1 1 d . . . . .
C2 C 0.2918(5) -0.07096(16) 0.4843(3) 0.0221(11) Uani 1 1 d . . . . .
H2A H 0.2973 -0.1027 0.4715 0.033 Uiso 1 1 calc R U . . .
H2B H 0.2568 -0.0679 0.5329 0.033 Uiso 1 1 calc R U . . .
H2C H 0.3782 -0.0576 0.4874 0.033 Uiso 1 1 calc R U . . .
C3 C 0.0697(4) -0.06808(15) 0.4185(3) 0.0198(11) Uani 1 1 d . . . . .
H3A H 0.0132 -0.0529 0.3793 0.030 Uiso 1 1 calc R U . . .
H3B H 0.0338 -0.0650 0.4668 0.030 Uiso 1 1 calc R U . . .
H3C H 0.0759 -0.0998 0.4059 0.030 Uiso 1 1 calc R U . . .
C4 C 0.1948(5) 0.00253(15) 0.4444(3) 0.0222(11) Uani 1 1 d . . . . .
H4A H 0.2814 0.0158 0.4480 0.033 Uiso 1 1 calc R U . . .
H4B H 0.1591 0.0055 0.4928 0.033 Uiso 1 1 calc R U . . .
H4C H 0.1385 0.0180 0.4055 0.033 Uiso 1 1 calc R U . . .
C5 C 0.3972(5) -0.05319(15) 0.1669(3) 0.0206(11) Uani 1 1 d . . . . .
C6 C 0.5253(5) -0.02805(18) 0.1731(3) 0.0349(14) Uani 1 1 d . . . . .
H6A H 0.5108 0.0032 0.1864 0.052 Uiso 1 1 calc R U . . .
H6B H 0.5619 -0.0292 0.1248 0.052 Uiso 1 1 calc R U . . .
H6C H 0.5856 -0.0419 0.2120 0.052 Uiso 1 1 calc R U . . .
C7 C 0.4173(5) -0.10233(16) 0.1485(3) 0.0300(13) Uani 1 1 d . . . . .
H7A H 0.4781 -0.1158 0.1876 0.045 Uiso 1 1 calc R U . . .
H7B H 0.4524 -0.1047 0.0998 0.045 Uiso 1 1 calc R U . . .
H7C H 0.3344 -0.1181 0.1462 0.045 Uiso 1 1 calc R U . . .
C8 C 0.3026(5) -0.03191(18) 0.1068(3) 0.0331(14) Uani 1 1 d . . . . .
H8A H 0.2205 -0.0482 0.1033 0.050 Uiso 1 1 calc R U . . .
H8B H 0.3387 -0.0331 0.0583 0.050 Uiso 1 1 calc R U . . .
H8C H 0.2878 -0.0007 0.1201 0.050 Uiso 1 1 calc R U . . .
C9 C 0.6178(4) -0.10986(15) 0.3892(3) 0.0213(11) Uani 1 1 d . . . . .
C10 C 0.6067(6) -0.1171(2) 0.4721(3) 0.0518(19) Uani 1 1 d . . . . .
H10A H 0.5812 -0.0890 0.4948 0.078 Uiso 1 1 calc R U . . .
H10B H 0.6903 -0.1269 0.4970 0.078 Uiso 1 1 calc R U . . .
H10C H 0.5413 -0.1400 0.4783 0.078 Uiso 1 1 calc R U . . .
C11 C 0.6552(5) -0.15329(18) 0.3526(4) 0.052(2) Uani 1 1 d . . . . .
H11A H 0.5904 -0.1763 0.3598 0.077 Uiso 1 1 calc R U . . .
H11B H 0.7399 -0.1632 0.3757 0.077 Uiso 1 1 calc R U . . .
H11C H 0.6592 -0.1484 0.2987 0.077 Uiso 1 1 calc R U . . .
C12 C 0.7205(5) -0.07496(16) 0.3790(3) 0.0303(13) Uani 1 1 d . . . . .
H12A H 0.7213 -0.0683 0.3254 0.045 Uiso 1 1 calc R U . . .
H12B H 0.8054 -0.0864 0.3991 0.045 Uiso 1 1 calc R U . . .
H12C H 0.7012 -0.0476 0.4059 0.045 Uiso 1 1 calc R U . . .
C13 C -0.0006(5) -0.11448(15) 0.1973(3) 0.0196(11) Uani 1 1 d . . . . .
C14 C 0.0317(5) -0.13155(19) 0.1211(3) 0.0386(15) Uani 1 1 d . . . . .
H14A H 0.0590 -0.1065 0.0912 0.058 Uiso 1 1 calc R U . . .
H14B H -0.0450 -0.1456 0.0946 0.058 Uiso 1 1 calc R U . . .
H14C H 0.1018 -0.1535 0.1284 0.058 Uiso 1 1 calc R U . . .
C15 C -0.0520(5) -0.15334(16) 0.2411(3) 0.0323(14) Uani 1 1 d . . . . .
H15A H 0.0133 -0.1770 0.2471 0.048 Uiso 1 1 calc R U . . .
H15B H -0.1311 -0.1651 0.2135 0.048 Uiso 1 1 calc R U . . .
H15C H -0.0710 -0.1428 0.2907 0.048 Uiso 1 1 calc R U . . .
C16 C -0.1031(5) -0.07836(15) 0.1882(3) 0.0288(13) Uani 1 1 d . . . . .
H16A H -0.1192 -0.0670 0.2378 0.043 Uiso 1 1 calc R U . . .
H16B H -0.1833 -0.0909 0.1630 0.043 Uiso 1 1 calc R U . . .
H16C H -0.0732 -0.0539 0.1579 0.043 Uiso 1 1 calc R U . . .
C17 C 0.4951(4) -0.00374(14) 0.3576(3) 0.0197(11) Uani 1 1 d . . . . .
H17A H 0.5145 -0.0045 0.4124 0.029 Uiso 1 1 calc R U . . .
H17B H 0.4438 0.0229 0.3432 0.029 Uiso 1 1 calc R U . . .
H17C H 0.5761 -0.0029 0.3340 0.029 Uiso 1 1 calc R U . . .
C18 C -0.0575(5) 0.18825(14) 0.3772(3) 0.0187(11) Uani 1 1 d . . . . .
C19 C -0.1176(6) 0.17406(18) 0.4473(3) 0.0347(14) Uani 1 1 d . . . . .
H19A H -0.2000 0.1897 0.4494 0.052 Uiso 1 1 calc R U . . .
H19B H -0.0589 0.1816 0.4918 0.052 Uiso 1 1 calc R U . . .
H19C H -0.1327 0.1417 0.4459 0.052 Uiso 1 1 calc R U . . .
C20 C -0.0386(5) 0.23879(15) 0.3750(3) 0.0330(14) Uani 1 1 d . . . . .
H20A H -0.0040 0.2471 0.3279 0.050 Uiso 1 1 calc R U . . .
H20B H 0.0224 0.2480 0.4176 0.050 Uiso 1 1 calc R U . . .
H20C H -0.1218 0.2537 0.3779 0.050 Uiso 1 1 calc R U . . .
C21 C 0.0698(5) 0.16384(18) 0.3753(3) 0.0347(14) Uani 1 1 d . . . . .
H21A H 0.0544 0.1315 0.3745 0.052 Uiso 1 1 calc R U . . .
H21B H 0.1279 0.1717 0.4200 0.052 Uiso 1 1 calc R U . . .
H21C H 0.1096 0.1725 0.3301 0.052 Uiso 1 1 calc R U . . .
C22 C -0.3708(5) 0.14693(16) 0.1410(3) 0.0223(12) Uani 1 1 d . . . . .
C23 C -0.3985(5) 0.09651(15) 0.1478(3) 0.0284(13) Uani 1 1 d . . . . .
H23A H -0.3167 0.0800 0.1534 0.043 Uiso 1 1 calc R U . . .
H23B H -0.4512 0.0863 0.1024 0.043 Uiso 1 1 calc R U . . .
H23C H -0.4453 0.0912 0.1918 0.043 Uiso 1 1 calc R U . . .
C24 C -0.3078(5) 0.15592(18) 0.0697(3) 0.0318(13) Uani 1 1 d . . . . .
H24A H -0.2832 0.1875 0.0680 0.048 Uiso 1 1 calc R U . . .
H24B H -0.3689 0.1489 0.0259 0.048 Uiso 1 1 calc R U . . .
H24C H -0.2305 0.1372 0.0690 0.048 Uiso 1 1 calc R U . . .
C25 C -0.4955(5) 0.17381(16) 0.1407(3) 0.0290(13) Uani 1 1 d . . . . .
H25A H -0.5375 0.1667 0.1858 0.044 Uiso 1 1 calc R U . . .
H25B H -0.5536 0.1662 0.0959 0.044 Uiso 1 1 calc R U . . .
H25C H -0.4754 0.2058 0.1401 0.044 Uiso 1 1 calc R U . . .
C26 C 0.0506(5) 0.20960(15) 0.1338(3) 0.0223(12) Uani 1 1 d D . . . .
C27 C 0.0697(7) 0.17082(19) 0.0830(4) 0.0315(17) Uani 0.818(5) 1 d D . P A 1
H27A H 0.0855 0.1436 0.1131 0.047 Uiso 0.818(5) 1 calc R U P A 1
H27B H 0.1441 0.1767 0.0549 0.047 Uiso 0.818(5) 1 calc R U P A 1
H27C H -0.0080 0.1668 0.0477 0.047 Uiso 0.818(5) 1 calc R U P A 1
C28 C 0.1751(6) 0.2161(2) 0.1897(3) 0.0281(15) Uani 0.818(5) 1 d D . P A 1
H28A H 0.1627 0.2414 0.2230 0.042 Uiso 0.818(5) 1 calc R U P A 1
H28B H 0.2491 0.2221 0.1614 0.042 Uiso 0.818(5) 1 calc R U P A 1
H28C H 0.1915 0.1889 0.2198 0.042 Uiso 0.818(5) 1 calc R U P A 1
C29 C 0.0277(6) 0.25287(19) 0.0910(4) 0.0280(16) Uani 0.818(5) 1 d D . P A 1
H29A H 0.0165 0.2773 0.1263 0.042 Uiso 0.818(5) 1 calc R U P A 1
H29B H -0.0503 0.2502 0.0556 0.042 Uiso 0.818(5) 1 calc R U P A 1
H29C H 0.1021 0.2593 0.0632 0.042 Uiso 0.818(5) 1 calc R U P A 1
C27A C 0.099(3) 0.2569(5) 0.1349(16) 0.0315(17) Uani 0.182(5) 1 d D . P A 2
H27D H 0.0250 0.2774 0.1294 0.047 Uiso 0.182(5) 1 calc R U P A 2
H27E H 0.1519 0.2614 0.0933 0.047 Uiso 0.182(5) 1 calc R U P A 2
H27F H 0.1509 0.2627 0.1826 0.047 Uiso 0.182(5) 1 calc R U P A 2
C28A C -0.020(2) 0.2036(8) 0.0478(11) 0.0281(15) Uani 0.182(5) 1 d D . P A 2
H28D H -0.0899 0.2257 0.0388 0.042 Uiso 0.182(5) 1 calc R U P A 2
H28E H -0.0566 0.1734 0.0417 0.042 Uiso 0.182(5) 1 calc R U P A 2
H28F H 0.0432 0.2082 0.0117 0.042 Uiso 0.182(5) 1 calc R U P A 2
C29A C 0.152(2) 0.1743(7) 0.1405(15) 0.0280(16) Uani 0.182(5) 1 d D . P A 2
H29D H 0.1106 0.1448 0.1378 0.042 Uiso 0.182(5) 1 calc R U P A 2
H29E H 0.2049 0.1774 0.1887 0.042 Uiso 0.182(5) 1 calc R U P A 2
H29F H 0.2067 0.1774 0.0994 0.042 Uiso 0.182(5) 1 calc R U P A 2
C30 C -0.4758(5) 0.24095(16) 0.3503(3) 0.0283(13) Uani 1 1 d D . . . .
C31 C -0.5769(9) 0.2070(2) 0.3698(6) 0.054(3) Uani 0.766(9) 1 d D . P B 1
H31A H -0.6189 0.1937 0.3236 0.082 Uiso 0.766(9) 1 calc R U P B 1
H31B H -0.6419 0.2220 0.3969 0.082 Uiso 0.766(9) 1 calc R U P B 1
H31C H -0.5347 0.1834 0.4016 0.082 Uiso 0.766(9) 1 calc R U P B 1
C32 C -0.5471(7) 0.2769(2) 0.3028(4) 0.0316(18) Uani 0.766(9) 1 d D . P B 1
H32A H -0.5890 0.2635 0.2566 0.047 Uiso 0.766(9) 1 calc R U P B 1
H32B H -0.4856 0.2998 0.2900 0.047 Uiso 0.766(9) 1 calc R U P B 1
H32C H -0.6128 0.2906 0.3310 0.047 Uiso 0.766(9) 1 calc R U P B 1
C33 C -0.4091(9) 0.2618(4) 0.4203(5) 0.079(4) Uani 0.766(9) 1 d D . P B 1
H33A H -0.3629 0.2387 0.4512 0.118 Uiso 0.766(9) 1 calc R U P B 1
H33B H -0.4735 0.2760 0.4489 0.118 Uiso 0.766(9) 1 calc R U P B 1
H33C H -0.3474 0.2844 0.4065 0.118 Uiso 0.766(9) 1 calc R U P B 1
C31A C -0.412(2) 0.2827(6) 0.3788(17) 0.054(3) Uani 0.234(9) 1 d D . P B 2
H31D H -0.3362 0.2753 0.4138 0.082 Uiso 0.234(9) 1 calc R U P B 2
H31E H -0.4727 0.3005 0.4047 0.082 Uiso 0.234(9) 1 calc R U P B 2
H31F H -0.3843 0.2998 0.3366 0.082 Uiso 0.234(9) 1 calc R U P B 2
C32A C -0.509(3) 0.2113(7) 0.4135(12) 0.0316(18) Uani 0.234(9) 1 d D . P B 2
H32D H -0.4305 0.2041 0.4461 0.047 Uiso 0.234(9) 1 calc R U P B 2
H32E H -0.5491 0.1837 0.3928 0.047 Uiso 0.234(9) 1 calc R U P B 2
H32F H -0.5702 0.2269 0.4429 0.047 Uiso 0.234(9) 1 calc R U P B 2
C33A C -0.594(2) 0.2499(12) 0.2953(13) 0.079(4) Uani 0.234(9) 1 d D . P B 2
H33D H -0.5714 0.2703 0.2560 0.118 Uiso 0.234(9) 1 calc R U P B 2
H33E H -0.6623 0.2634 0.3221 0.118 Uiso 0.234(9) 1 calc R U P B 2
H33F H -0.6260 0.2217 0.2725 0.118 Uiso 0.234(9) 1 calc R U P B 2
C34 C -0.3813(5) 0.13092(15) 0.3400(3) 0.0232(12) Uani 1 1 d . . . . .
H34A H -0.3786 0.1379 0.3937 0.035 Uiso 1 1 calc R U . . .
H34B H -0.3361 0.1027 0.3336 0.035 Uiso 1 1 calc R U . . .
H34C H -0.4715 0.1282 0.3185 0.035 Uiso 1 1 calc R U . . .
N9 N 0.3241(5) 0.15274(17) 0.9486(3) 0.0425(13) Uani 1 1 d . . . . .
C35 C 0.3021(5) 0.1196(2) 0.9761(3) 0.0304(13) Uani 1 1 d . . . . .
C36 C 0.2725(6) 0.07779(19) 1.0124(3) 0.0416(16) Uani 1 1 d . . . . .
H36A H 0.2830 0.0818 1.0671 0.062 Uiso 1 1 calc R U . . .
H36B H 0.3315 0.0544 0.9984 0.062 Uiso 1 1 calc R U . . .
H36C H 0.1831 0.0691 0.9962 0.062 Uiso 1 1 calc R U . . .

loop_
_atom_site_aniso_label
_atom_site_aniso_U_11
_atom_site_aniso_U_22
_atom_site_aniso_U_33
_atom_site_aniso_U_23
_atom_site_aniso_U_13
_atom_site_aniso_U_12
I1 0.01922(17) 0.01338(15) 0.02310(18) 0.00238(13) 0.00719(14) 0.00285(12)
I2 0.0285(2) 0.01819(16) 0.01798(18) -0.00130(13) 0.00179(14) 0.00502(14)
I3 0.01700(18) 0.01536(16) 0.0379(2) 0.00076(14) 0.00415(15) -0.00052(13)
I4 0.02059(19) 0.01312(16) 0.0398(2) 0.00073(14) 0.00179(15) 0.00225(13)
Cu1 0.0214(3) 0.0125(3) 0.0231(4) 0.0011(2) 0.0027(3) 0.0041(2)
Cu2 0.0222(3) 0.0121(3) 0.0238(4) -0.0001(2) 0.0033(3) 0.0042(2)
P1 0.0150(7) 0.0112(6) 0.0155(7) -0.0013(5) 0.0016(5) 0.0003(5)
P2 0.0136(7) 0.0121(6) 0.0197(7) -0.0008(5) 0.0024(5) -0.0010(5)
P3 0.0136(7) 0.0112(6) 0.0144(7) 0.0002(5) 0.0008(5) 0.0004(5)
P4 0.0162(7) 0.0134(6) 0.0185(7) 0.0012(5) 0.0035(5) 0.0020(5)
N1 0.012(2) 0.0110(18) 0.015(2) -0.0008(15) 0.0012(16) 0.0011(15)
N2 0.015(2) 0.0104(19) 0.018(2) -0.0004(15) 0.0033(17) 0.0012(15)
N3 0.013(2) 0.0109(19) 0.025(2) -0.0017(16) -0.0007(18) -0.0041(15)
N4 0.016(2) 0.0101(19) 0.021(2) -0.0007(16) -0.0029(18) 0.0020(16)
N5 0.017(2) 0.018(2) 0.011(2) -0.0013(16) 0.0000(17) 0.0028(16)
N6 0.014(2) 0.0126(19) 0.015(2) -0.0004(15) -0.0021(17) 0.0024(15)
N7 0.016(2) 0.0108(19) 0.020(2) 0.0030(16) 0.0035(18) 0.0020(16)
N8 0.022(2) 0.015(2) 0.018(2) 0.0032(16) 0.0093(18) 0.0036(17)
C1 0.016(3) 0.020(3) 0.017(3) -0.003(2) 0.000(2) 0.0004(19)
C2 0.019(3) 0.026(3) 0.021(3) 0.000(2) 0.002(2) 0.002(2)
C3 0.020(3) 0.020(3) 0.020(3) 0.001(2) 0.004(2) -0.001(2)
C4 0.024(3) 0.019(3) 0.024(3) -0.006(2) 0.005(2) 0.000(2)
C5 0.022(3) 0.022(3) 0.020(3) -0.001(2) 0.008(2) 0.004(2)
C6 0.030(3) 0.047(4) 0.031(3) -0.003(3) 0.019(3) -0.009(3)
C7 0.039(4) 0.026(3) 0.026(3) -0.007(2) 0.010(3) 0.006(2)
C8 0.038(4) 0.043(3) 0.020(3) 0.004(2) 0.011(3) 0.014(3)
C9 0.012(3) 0.018(3) 0.033(3) 0.003(2) 0.000(2) 0.001(2)
C10 0.027(4) 0.083(5) 0.045(4) 0.029(4) -0.001(3) 0.011(3)
C11 0.016(3) 0.029(3) 0.107(6) -0.018(3) -0.007(3) 0.006(2)
C12 0.019(3) 0.027(3) 0.044(4) 0.003(3) -0.002(3) -0.005(2)
C13 0.018(3) 0.019(3) 0.020(3) -0.007(2) -0.003(2) 0.000(2)
C14 0.026(3) 0.057(4) 0.033(4) -0.018(3) 0.001(3) -0.003(3)
C15 0.024(3) 0.023(3) 0.047(4) 0.003(3) -0.007(3) -0.008(2)
C16 0.023(3) 0.018(3) 0.043(4) -0.005(2) -0.006(3) -0.002(2)
C17 0.018(3) 0.011(2) 0.029(3) -0.002(2) 0.001(2) -0.0021(19)
C18 0.023(3) 0.015(2) 0.018(3) -0.0036(19) -0.002(2) 0.000(2)
C19 0.051(4) 0.035(3) 0.018(3) -0.003(2) 0.001(3) -0.006(3)
C20 0.046(4) 0.017(3) 0.032(3) 0.000(2) -0.013(3) -0.010(2)
C21 0.029(3) 0.044(3) 0.028(3) -0.007(3) -0.009(3) 0.006(3)
C22 0.017(3) 0.024(3) 0.025(3) -0.005(2) -0.006(2) 0.001(2)
C23 0.019(3) 0.025(3) 0.040(4) -0.016(2) -0.005(2) 0.002(2)
C24 0.033(3) 0.037(3) 0.024(3) -0.005(2) -0.007(3) 0.002(3)
C25 0.021(3) 0.024(3) 0.039(4) -0.010(2) -0.011(3) 0.005(2)
C26 0.024(3) 0.017(3) 0.029(3) 0.005(2) 0.013(2) 0.003(2)
C27 0.038(4) 0.023(3) 0.038(4) -0.005(3) 0.022(3) -0.002(3)
C28 0.025(4) 0.035(4) 0.025(4) 0.003(3) 0.006(3) -0.002(3)
C29 0.033(4) 0.022(3) 0.032(4) 0.011(3) 0.016(3) 0.005(3)
C27A 0.038(4) 0.023(3) 0.038(4) -0.005(3) 0.022(3) -0.002(3)
C28A 0.025(4) 0.035(4) 0.025(4) 0.003(3) 0.006(3) -0.002(3)
C29A 0.033(4) 0.022(3) 0.032(4) 0.011(3) 0.016(3) 0.005(3)
C30 0.031(3) 0.027(3) 0.029(3) -0.002(2) 0.011(3) 0.011(2)
C31 0.059(6) 0.033(4) 0.081(8) 0.012(4) 0.052(6) 0.018(4)
C32 0.027(4) 0.027(4) 0.042(5) -0.003(3) 0.010(3) 0.010(3)
C33 0.060(7) 0.124(10) 0.049(7) -0.054(7) -0.010(5) 0.043(6)
C31A 0.059(6) 0.033(4) 0.081(8) 0.012(4) 0.052(6) 0.018(4)
C32A 0.027(4) 0.027(4) 0.042(5) -0.003(3) 0.010(3) 0.010(3)
C33A 0.060(7) 0.124(10) 0.049(7) -0.054(7) -0.010(5) 0.043(6)
C34 0.024(3) 0.016(2) 0.030(3) 0.006(2) 0.006(2) 0.004(2)
N9 0.047(3) 0.051(3) 0.031(3) -0.004(3) 0.008(3) -0.016(3)
C35 0.020(3) 0.049(4) 0.022(3) -0.008(3) 0.004(2) -0.003(3)
C36 0.045(4) 0.045(4) 0.036(4) 0.008(3) 0.012(3) -0.004(3)

loop_
_atom_type_symbol
_atom_type_description
_atom_type_scat_dispersion_real
_atom_type_scat_dispersion_imag
_atom_type_scat_source
C C 0.0033 0.0016 'International Tables Vol C Tables 4.2.6.8 and 6.1.1.4'
H H 0.0000 0.0000 'International Tables Vol C Tables 4.2.6.8 and 6.1.1.4'
N N 0.0061 0.0033 'International Tables Vol C Tables 4.2.6.8 and 6.1.1.4'
P P 0.1023 0.0942 'International Tables Vol C Tables 4.2.6.8 and 6.1.1.4'
Cu Cu 0.3201 1.2651 'International Tables Vol C Tables 4.2.6.8 and 6.1.1.4'
I I -0.4742 1.8119 'International Tables Vol C Tables 4.2.6.8 and 6.1.1.4'

loop_
_geom_angle_atom_site_label_1
_geom_angle_atom_site_label_2
_geom_angle_atom_site_label_3
_geom_angle
Cu1 I1 Cu2 55.512(17)
Cu2 I2 Cu1 57.110(18)
Cu1 I3 Cu2 55.370(18)
P1 Cu1 Cu2 168.00(4)
P1 Cu1 I2 128.96(4)
Cu2 Cu1 I2 60.155(19)
P1 Cu1 I1 118.65(4)
Cu2 Cu1 I1 62.724(19)
I2 Cu1 I1 97.93(2)
P1 Cu1 I3 105.91(4)
Cu2 Cu1 I3 62.94(2)
I2 Cu1 I3 98.63(2)
I1 Cu1 I3 102.51(2)
P3 Cu2 Cu1 167.90(4)
P3 Cu2 I2 125.38(4)
Cu1 Cu2 I2 62.74(2)
P3 Cu2 I1 106.58(4)
Cu1 Cu2 I1 61.764(19)
I2 Cu2 I1 98.92(2)
P3 Cu2 I3 121.00(4)
Cu1 Cu2 I3 61.693(19)
I2 Cu2 I3 99.45(2)
I1 Cu2 I3 101.08(2)
N4 P1 N1 104.20(18)
N4 P1 N2 107.21(18)
N1 P1 N2 79.70(18)
N4 P1 Cu1 123.00(14)
N1 P1 Cu1 117.42(12)
N2 P1 Cu1 116.69(13)
N3 P2 N2 116.60(19)
N3 P2 N1 114.47(19)
N2 P2 N1 85.78(19)
N3 P2 C17 110.7(2)
N2 P2 C17 113.5(2)
N1 P2 C17 113.9(2)
N7 P3 N5 107.81(18)
N7 P3 N6 104.70(18)
N5 P3 N6 79.83(18)
N7 P3 Cu2 121.98(14)
N5 P3 Cu2 115.62(13)
N6 P3 Cu2 118.85(13)
N8 P4 N5 117.6(2)
N8 P4 N6 114.72(19)
N5 P4 N6 85.80(19)
N8 P4 C34 110.0(2)
N5 P4 C34 113.6(2)
N6 P4 C34 113.3(2)
C1 N1 P2 131.2(3)
C1 N1 P1 130.2(3)
P2 N1 P1 97.18(19)
C5 N2 P2 132.2(3)
C5 N2 P1 130.0(3)
P2 N2 P1 97.3(2)
C9 N3 P2 139.0(3)
C9 N3 H3N 108.1
P2 N3 H3N 112.1
C13 N4 P1 132.5(3)
C13 N4 H4N 116.9
P1 N4 H4N 110.6
C18 N5 P4 132.1(3)
C18 N5 P3 130.5(3)
P4 N5 P3 97.15(19)
C22 N6 P4 131.6(3)
C22 N6 P3 129.7(3)
P4 N6 P3 97.10(19)
C26 N7 P3 131.1(3)
C26 N7 H7N 112.7
P3 N7 H7N 116.2
C30 N8 P4 138.9(3)
C30 N8 H8N 114.2
P4 N8 H8N 106.8
N1 C1 C3 108.3(4)
N1 C1 C2 109.2(4)
C3 C1 C2 109.6(4)
N1 C1 C4 110.8(4)
C3 C1 C4 109.8(4)
C2 C1 C4 109.2(4)
C1 C2 H2A 109.5
C1 C2 H2B 109.5
H2A C2 H2B 109.5
C1 C2 H2C 109.5
H2A C2 H2C 109.5
H2B C2 H2C 109.5
C1 C3 H3A 109.5
C1 C3 H3B 109.5
H3A C3 H3B 109.5
C1 C3 H3C 109.5
H3A C3 H3C 109.5
H3B C3 H3C 109.5
C1 C4 H4A 109.5
C1 C4 H4B 109.5
H4A C4 H4B 109.5
C1 C4 H4C 109.5
H4A C4 H4C 109.5
H4B C4 H4C 109.5
N2 C5 C8 107.9(4)
N2 C5 C6 108.6(4)
C8 C5 C6 110.0(4)
N2 C5 C7 109.5(4)
C8 C5 C7 110.1(4)
C6 C5 C7 110.7(4)
C5 C6 H6A 109.5
C5 C6 H6B 109.5
H6A C6 H6B 109.5
C5 C6 H6C 109.5
H6A C6 H6C 109.5
H6B C6 H6C 109.5
C5 C7 H7A 109.5
C5 C7 H7B 109.5
H7A C7 H7B 109.5
C5 C7 H7C 109.5
H7A C7 H7C 109.5
H7B C7 H7C 109.5
C5 C8 H8A 109.5
C5 C8 H8B 109.5
H8A C8 H8B 109.5
C5 C8 H8C 109.5
H8A C8 H8C 109.5
H8B C8 H8C 109.5
N3 C9 C10 109.0(4)
N3 C9 C12 112.5(4)
C10 C9 C12 109.9(5)
N3 C9 C11 106.3(4)
C10 C9 C11 110.3(5)
C12 C9 C11 108.8(4)
C9 C10 H10A 109.5
C9 C10 H10B 109.5
H10A C10 H10B 109.5
C9 C10 H10C 109.5
H10A C10 H10C 109.5
H10B C10 H10C 109.5
C9 C11 H11A 109.5
C9 C11 H11B 109.5
H11A C11 H11B 109.5
C9 C11 H11C 109.5
H11A C11 H11C 109.5
H11B C11 H11C 109.5
C9 C12 H12A 109.5
C9 C12 H12B 109.5
H12A C12 H12B 109.5
C9 C12 H12C 109.5
H12A C12 H12C 109.5
H12B C12 H12C 109.5
N4 C13 C16 111.9(4)
N4 C13 C14 109.3(4)
C16 C13 C14 111.0(4)
N4 C13 C15 106.9(4)
C16 C13 C15 108.6(4)
C14 C13 C15 108.9(4)
C13 C14 H14A 109.5
C13 C14 H14B 109.5
H14A C14 H14B 109.5
C13 C14 H14C 109.5
H14A C14 H14C 109.5
H14B C14 H14C 109.5
C13 C15 H15A 109.5
C13 C15 H15B 109.5
H15A C15 H15B 109.5
C13 C15 H15C 109.5
H15A C15 H15C 109.5
H15B C15 H15C 109.5
C13 C16 H16A 109.5
C13 C16 H16B 109.5
H16A C16 H16B 109.5
C13 C16 H16C 109.5
H16A C16 H16C 109.5
H16B C16 H16C 109.5
P2 C17 H17A 109.5
P2 C17 H17B 109.5
H17A C17 H17B 109.5
P2 C17 H17C 109.5
H17A C17 H17C 109.5
H17B C17 H17C 109.5
N5 C18 C21 108.5(4)
N5 C18 C19 108.4(4)
C21 C18 C19 108.5(4)
N5 C18 C20 108.9(4)
C21 C18 C20 111.2(4)
C19 C18 C20 111.3(4)
C18 C19 H19A 109.5
C18 C19 H19B 109.5
H19A C19 H19B 109.5
C18 C19 H19C 109.5
H19A C19 H19C 109.5
H19B C19 H19C 109.5
C18 C20 H20A 109.5
C18 C20 H20B 109.5
H20A C20 H20B 109.5
C18 C20 H20C 109.5
H20A C20 H20C 109.5
H20B C20 H20C 109.5
C18 C21 H21A 109.5
C18 C21 H21B 109.5
H21A C21 H21B 109.5
C18 C21 H21C 109.5
H21A C21 H21C 109.5
H21B C21 H21C 109.5
N6 C22 C24 108.2(4)
N6 C22 C25 108.1(4)
C24 C22 C25 110.1(4)
N6 C22 C23 110.1(4)
C24 C22 C23 109.8(4)
C25 C22 C23 110.5(4)
C22 C23 H23A 109.5
C22 C23 H23B 109.5
H23A C23 H23B 109.5
C22 C23 H23C 109.5
H23A C23 H23C 109.5
H23B C23 H23C 109.5
C22 C24 H24A 109.5
C22 C24 H24B 109.5
H24A C24 H24B 109.5
C22 C24 H24C 109.5
H24A C24 H24C 109.5
H24B C24 H24C 109.5
C22 C25 H25A 109.5
C22 C25 H25B 109.5
H25A C25 H25B 109.5
C22 C25 H25C 109.5
H25A C25 H25C 109.5
H25B C25 H25C 109.5
N7 C26 C29A 116.6(11)
N7 C26 C27A 113.2(11)
C29A C26 C27A 115.9(13)
N7 C26 C27 112.7(4)
N7 C26 C29 107.1(4)
C27 C26 C29 112.2(5)
N7 C26 C28 108.1(4)
C27 C26 C28 109.4(4)
C29 C26 C28 107.2(4)
N7 C26 C28A 101.0(10)
C29A C26 C28A 104.1(11)
C27A C26 C28A 103.4(11)
C26 C27 H27A 109.5
C26 C27 H27B 109.5
H27A C27 H27B 109.5
C26 C27 H27C 109.5
H27A C27 H27C 109.5
H27B C27 H27C 109.5
C26 C28 H28A 109.5
C26 C28 H28B 109.5
H28A C28 H28B 109.5
C26 C28 H28C 109.5
H28A C28 H28C 109.5
H28B C28 H28C 109.5
C26 C29 H29A 109.5
C26 C29 H29B 109.5
H29A C29 H29B 109.5
C26 C29 H29C 109.5
H29A C29 H29C 109.5
H29B C29 H29C 109.5
C26 C27A H27D 109.5
C26 C27A H27E 109.5
H27D C27A H27E 109.5
C26 C27A H27F 109.5
H27D C27A H27F 109.5
H27E C27A H27F 109.5
C26 C28A H28D 109.5
C26 C28A H28E 109.5
H28D C28A H28E 109.5
C26 C28A H28F 109.5
H28D C28A H28F 109.5
H28E C28A H28F 109.5
C26 C29A H29D 109.5
C26 C29A H29E 109.5
H29D C29A H29E 109.5
C26 C29A H29F 109.5
H29D C29A H29F 109.5
H29E C29A H29F 109.5
C31A C30 C32A 111.6(12)
C31A C30 N8 102.6(11)
C33 C30 N8 110.6(5)
C32A C30 N8 114.5(10)
C33 C30 C32 109.3(6)
N8 C30 C32 106.1(4)
C31A C30 C33A 112.4(12)
C32A C30 C33A 110.8(13)
N8 C30 C33A 104.5(11)
C33 C30 C31 110.8(6)
N8 C30 C31 112.8(4)
C32 C30 C31 107.0(5)
C30 C31 H31A 109.5
C30 C31 H31B 109.5
H31A C31 H31B 109.5
C30 C31 H31C 109.5
H31A C31 H31C 109.5
H31B C31 H31C 109.5
C30 C32 H32A 109.5
C30 C32 H32B 109.5
H32A C32 H32B 109.5
C30 C32 H32C 109.5
H32A C32 H32C 109.5
H32B C32 H32C 109.5
C30 C33 H33A 109.5
C30 C33 H33B 109.5
H33A C33 H33B 109.5
C30 C33 H33C 109.5
H33A C33 H33C 109.5
H33B C33 H33C 109.5
C30 C31A H31D 109.5
C30 C31A H31E 109.5
H31D C31A H31E 109.5
C30 C31A H31F 109.5
H31D C31A H31F 109.5
H31E C31A H31F 109.5
C30 C32A H32D 109.5
C30 C32A H32E 109.5
H32D C32A H32E 109.5
C30 C32A H32F 109.5
H32D C32A H32F 109.5
H32E C32A H32F 109.5
C30 C33A H33D 109.5
C30 C33A H33E 109.5
H33D C33A H33E 109.5
C30 C33A H33F 109.5
H33D C33A H33F 109.5
H33E C33A H33F 109.5
P4 C34 H34A 109.5
P4 C34 H34B 109.5
H34A C34 H34B 109.5
P4 C34 H34C 109.5
H34A C34 H34C 109.5
H34B C34 H34C 109.5
N9 C35 C36 178.7(6)
C35 C36 H36A 109.5
C35 C36 H36B 109.5
H36A C36 H36B 109.5
C35 C36 H36C 109.5
H36A C36 H36C 109.5
H36B C36 H36C 109.5

loop_
_geom_bond_atom_site_label_1
_geom_bond_atom_site_label_2
_geom_bond_distance
I1 Cu1 2.7313(7)
I1 Cu2 2.7555(7)
I2 Cu2 2.6395(7)
I2 Cu1 2.7050(7)
I3 Cu1 2.7342(7)
I3 Cu2 2.7655(7)
Cu1 P1 2.2137(13)
Cu1 Cu2 2.5553(8)
Cu2 P3 2.2037(12)
P1 N4 1.637(4)
P1 N1 1.743(4)
P1 N2 1.752(4)
P2 N3 1.613(4)
P2 N2 1.638(4)
P2 N1 1.651(4)
P2 C17 1.780(4)
P3 N7 1.639(4)
P3 N5 1.743(4)
P3 N6 1.744(4)
P4 N8 1.613(4)
P4 N5 1.643(4)
P4 N6 1.644(4)
P4 C34 1.785(5)
N1 C1 1.490(6)
N2 C5 1.492(6)
N3 C9 1.504(6)
N3 H3N 0.9100
N4 C13 1.487(6)
N4 H4N 0.9100
N5 C18 1.493(6)
N6 C22 1.495(6)
N7 C26 1.488(6)
N7 H7N 0.9101
N8 C30 1.506(6)
N8 H8N 0.9100
C1 C3 1.518(6)
C1 C2 1.520(6)
C1 C4 1.536(6)
C2 H2A 0.9800
C2 H2B 0.9800
C2 H2C 0.9800
C3 H3A 0.9800
C3 H3B 0.9800
C3 H3C 0.9800
C4 H4A 0.9800
C4 H4B 0.9800
C4 H4C 0.9800
C5 C8 1.521(7)
C5 C6 1.524(7)
C5 C7 1.526(6)
C6 H6A 0.9800
C6 H6B 0.9800
C6 H6C 0.9800
C7 H7A 0.9800
C7 H7B 0.9800
C7 H7C 0.9800
C8 H8A 0.9800
C8 H8B 0.9800
C8 H8C 0.9800
C9 C10 1.516(7)
C9 C12 1.517(6)
C9 C11 1.523(7)
C10 H10A 0.9800
C10 H10B 0.9800
C10 H10C 0.9800
C11 H11A 0.9800
C11 H11B 0.9800
C11 H11C 0.9800
C12 H12A 0.9800
C12 H12B 0.9800
C12 H12C 0.9800
C13 C16 1.515(6)
C13 C14 1.526(7)
C13 C15 1.528(7)
C14 H14A 0.9800
C14 H14B 0.9800
C14 H14C 0.9800
C15 H15A 0.9800
C15 H15B 0.9800
C15 H15C 0.9800
C16 H16A 0.9800
C16 H16B 0.9800
C16 H16C 0.9800
C17 H17A 0.9800
C17 H17B 0.9800
C17 H17C 0.9800
C18 C21 1.515(7)
C18 C19 1.517(7)
C18 C20 1.526(6)
C19 H19A 0.9800
C19 H19B 0.9800
C19 H19C 0.9800
C20 H20A 0.9800
C20 H20B 0.9800
C20 H20C 0.9800
C21 H21A 0.9800
C21 H21B 0.9800
C21 H21C 0.9800
C22 C24 1.517(7)
C22 C25 1.525(6)
C22 C23 1.543(6)
C23 H23A 0.9800
C23 H23B 0.9800
C23 H23C 0.9800
C24 H24A 0.9800
C24 H24B 0.9800
C24 H24C 0.9800
C25 H25A 0.9800
C25 H25B 0.9800
C25 H25C 0.9800
C26 C29A 1.488(15)
C26 C27A 1.499(16)
C26 C27 1.500(7)
C26 C29 1.511(6)
C26 C28 1.565(7)
C26 C28A 1.648(16)
C27 H27A 0.9800
C27 H27B 0.9800
C27 H27C 0.9800
C28 H28A 0.9800
C28 H28B 0.9800
C28 H28C 0.9800
C29 H29A 0.9800
C29 H29B 0.9800
C29 H29C 0.9800
C27A H27D 0.9800
C27A H27E 0.9800
C27A H27F 0.9800
C28A H28D 0.9800
C28A H28E 0.9800
C28A H28F 0.9800
C29A H29D 0.9800
C29A H29E 0.9800
C29A H29F 0.9800
C30 C31A 1.480(16)
C30 C33 1.505(8)
C30 C32A 1.506(15)
C30 C32 1.516(7)
C30 C33A 1.520(16)
C30 C31 1.527(8)
C31 H31A 0.9800
C31 H31B 0.9800
C31 H31C 0.9800
C32 H32A 0.9800
C32 H32B 0.9800
C32 H32C 0.9800
C33 H33A 0.9800
C33 H33B 0.9800
C33 H33C 0.9800
C31A H31D 0.9800
C31A H31E 0.9800
C31A H31F 0.9800
C32A H32D 0.9800
C32A H32E 0.9800
C32A H32F 0.9800
C33A H33D 0.9800
C33A H33E 0.9800
C33A H33F 0.9800
C34 H34A 0.9800
C34 H34B 0.9800
C34 H34C 0.9800
N9 C35 1.140(7)
C35 C36 1.457(7)
C36 H36A 0.9800
C36 H36B 0.9800
C36 H36C 0.9800

loop_
_geom_hbond_atom_site_label_D
_geom_hbond_atom_site_label_H
_geom_hbond_atom_site_label_A
_geom_hbond_distance_DH
_geom_hbond_distance_HA
_geom_hbond_distance_DA
_geom_hbond_angle_DHA
_geom_hbond_site_symmetry_A
N3 H3N I4 0.91 2.73 3.640(4) 176 2_645
N4 H4N I4 0.91 2.90 3.790(4) 165 2_645
N7 H7N I4 0.91 2.90 3.796(4) 168 1_455
N8 H8N I4 0.91 2.83 3.737(4) 176 1_455
